data_4075701
loop_
_publ_author_name
'Wang, Jian-Qiang'
'Hou, Xiufeng'
'Weng, Linhong'
'Jin, Guo-Xin'

_publ_section_title
;
 Synthesis and Structure of Heterometallic Clusters (IrCo2, IrFe)
 Containing Bridging 1,2-Dicarba-closo-dodecaborane-1,2-dichalocogenolato
 Ligands
;
_journal_issue 5
_journal_name_full Organometallics
_journal_page_first 826
_journal_paper_doi 10.1021/om049185z
_journal_volume 24
_journal_year 2005
_chemical_formula_sum 'C17 H25 B10 Co2 Ir O5 Se2'
_chemical_formula_weight 885.45
_chemical_name_systematic
; 
 ? 
;
_space_group_IT_number 61
_symmetry_cell_setting orthorhombic
_symmetry_space_group_name_Hall '-P 2ac 2ab'
_symmetry_space_group_name_H-M 'P b c a'
_atom_sites_solution_hydrogens geom
_atom_sites_solution_primary direct
_atom_sites_solution_secondary difmap
_audit_creation_method SHELXL-97
_cell_angle_alpha 90.00
_cell_angle_beta 90.00
_cell_angle_gamma 90.00
_cell_formula_units_Z 8
_cell_length_a 10.154(3)
_cell_length_b 16.051(4)
_cell_length_c 34.606(10)
_cell_measurement_temperature 293(2)
_cell_volume 5640(3)
_computing_cell_refinement 'Bruker SMART'
_computing_data_collection 'Bruker SMART'
_computing_data_reduction 'Bruker SHELXTL'
_computing_molecular_graphics 'Bruker SHELXTL'
_computing_publication_material 'Bruker SHELXTL'
_computing_structure_refinement 'SHELXL-97 (Sheldrick, 1997)'
_computing_structure_solution 'SHELXS-97 (Sheldrick, 1990)'
_diffrn_ambient_temperature 293(2)
_diffrn_measured_fraction_theta_full 0.999
_diffrn_measured_fraction_theta_max 0.999
_diffrn_measurement_device_type 'CCD area detector'
_diffrn_measurement_method 'phi and omega scans'
_diffrn_radiation_monochromator graphite
_diffrn_radiation_source 'fine-focus sealed tube'
_diffrn_radiation_type MoK\a
_diffrn_radiation_wavelength 0.71073
_diffrn_reflns_av_R_equivalents 0.0662
_diffrn_reflns_av_sigmaI/netI 0.0506
_diffrn_reflns_limit_h_max 12
_diffrn_reflns_limit_h_min -11
_diffrn_reflns_limit_k_max 19
_diffrn_reflns_limit_k_min -19
_diffrn_reflns_limit_l_max 38
_diffrn_reflns_limit_l_min -42
_diffrn_reflns_number 24674
_diffrn_reflns_theta_full 26.01
_diffrn_reflns_theta_max 26.01
_diffrn_reflns_theta_min 1.18
_exptl_absorpt_coefficient_mu 8.479
_exptl_crystal_density_diffrn 2.086
_exptl_crystal_density_method 'not measured'
_exptl_crystal_F_000 3328
_exptl_crystal_size_max 0.25
_exptl_crystal_size_mid 0.20
_exptl_crystal_size_min 0.15
_refine_diff_density_max 1.436
_refine_diff_density_min -0.892
_refine_diff_density_rms 0.178
_refine_ls_extinction_coef 0.00015(3)
_refine_ls_extinction_expression Fc^*^=kFc[1+0.001xFc^2^\l^3^/sin(2\q)]^-1/4^
_refine_ls_extinction_method SHELXL
_refine_ls_goodness_of_fit_ref 1.168
_refine_ls_hydrogen_treatment mixed
_refine_ls_matrix_type full
_refine_ls_number_parameters 350
_refine_ls_number_reflns 5551
_refine_ls_number_restraints 0
_refine_ls_restrained_S_all 1.168
_refine_ls_R_factor_all 0.0719
_refine_ls_R_factor_gt 0.0490
_refine_ls_shift/su_max 0.090
_refine_ls_shift/su_mean 0.002
_refine_ls_structure_factor_coef Fsqd
_refine_ls_weighting_details 'calc w=1/[\s^2^(Fo^2^)+(0.0485P)^2^+0.0000P] where P=(Fo^2^+2Fc^2^)/3'
_refine_ls_weighting_scheme calc
_refine_ls_wR_factor_gt 0.0964
_refine_ls_wR_factor_ref 0.1130
_reflns_number_gt 4288
_reflns_number_total 5551
_reflns_threshold_expression >2sigma(I)
_cod_data_source_file om049185zsi20041020_014154.cif
_cod_data_source_block f40920a
_cod_depositor_comments
;
The following automatic conversions were performed:

'_symmetry_cell_setting' value 'Orthorhombic' changed to
'orthorhombic' according to
/home/saulius/struct/CIF-dictionaries/cif_core.dic dictionary named
'cif_core.dic' version 2.4.1 from 2010-06-29.

Automatic conversion script
Id: cif_fix_values 1715 2011-07-08 13:25:40Z adriana 
;
_cod_original_sg_symbol_H-M Pbca
_cod_database_code 4075701

loop_
_symmetry_equiv_pos_as_xyz
'x, y, z'
'-x+1/2, -y, z+1/2'
'-x, y+1/2, -z+1/2'
'x+1/2, -y+1/2, -z'
'-x, -y, -z'
'x-1/2, y, -z-1/2'
'x, -y-1/2, z-1/2'
'-x-1/2, y-1/2, z'

loop_
_atom_site_label
_atom_site_type_symbol
_atom_site_fract_x
_atom_site_fract_y
_atom_site_fract_z
_atom_site_U_iso_or_equiv
_atom_site_adp_type
_atom_site_occupancy
_atom_site_symmetry_multiplicity
_atom_site_calc_flag
_atom_site_refinement_flags
Ir1 Ir 0.60592(3) 0.441160(19) 0.129584(10) 0.03249(12) Uani 1 1 d .
Se1 Se 0.38246(8) 0.42503(5) 0.10604(3) 0.0338(2) Uani 1 1 d .
Se2 Se 0.64938(8) 0.29378(5) 0.12248(2) 0.0330(2) Uani 1 1 d .
Co2 Co 0.58325(11) 0.33348(7) 0.18592(3) 0.0373(3) Uani 1 1 d .
Co1 Co 0.39510(11) 0.42490(7) 0.17389(4) 0.0399(3) Uani 1 1 d .
C1 C 0.5138(9) 0.4217(5) 0.2158(3) 0.044(2) Uani 1 1 d .
O1 O 0.5356(7) 0.4565(4) 0.2453(2) 0.065(2) Uani 1 1 d .
C4 C 0.5111(10) 0.2479(6) 0.2109(3) 0.052(3) Uani 1 1 d .
O4 O 0.4686(8) 0.1918(5) 0.2265(2) 0.079(2) Uani 1 1 d .
C5 C 0.7437(10) 0.3237(6) 0.2072(3) 0.050(2) Uani 1 1 d .
O5 O 0.8428(8) 0.3176(5) 0.2208(2) 0.084(3) Uani 1 1 d .
C3 C 0.2620(9) 0.3604(6) 0.1895(3) 0.049(2) Uani 1 1 d .
O3 O 0.1791(7) 0.3188(5) 0.1991(2) 0.077(2) Uani 1 1 d .
C2 C 0.3184(11) 0.5236(7) 0.1848(3) 0.061(3) Uani 1 1 d .
O2 O 0.2682(10) 0.5830(5) 0.1940(3) 0.117(4) Uani 1 1 d .
C6 C 0.3774(7) 0.3117(5) 0.0840(2) 0.0309(18) Uani 1 1 d .
C7 C 0.5043(7) 0.2520(5) 0.0909(2) 0.0289(18) Uani 1 1 d .
C8 C 0.8130(8) 0.4814(6) 0.1288(3) 0.052(3) Uani 1 1 d .
C9 C 0.7559(9) 0.4958(5) 0.0915(3) 0.046(2) Uani 1 1 d .
C10 C 0.6549(9) 0.5564(6) 0.0964(3) 0.049(2) Uani 1 1 d .
C11 C 0.6467(10) 0.5758(5) 0.1357(3) 0.047(2) Uani 1 1 d .
C12 C 0.7454(11) 0.5330(6) 0.1560(3) 0.062(3) Uani 1 1 d .
C13 C 0.9321(11) 0.4283(7) 0.1358(5) 0.114(7) Uani 1 1 d .
H13A H 0.9178 0.3739 0.1251 0.170 Uiso 1 1 calc R
H13B H 0.9476 0.4238 0.1630 0.170 Uiso 1 1 calc R
H13C H 1.0073 0.4534 0.1236 0.170 Uiso 1 1 calc R
C14 C 0.8043(13) 0.4621(8) 0.0531(4) 0.105(5) Uani 1 1 d .
H14A H 0.7416 0.4755 0.0333 0.157 Uiso 1 1 calc R
H14B H 0.8141 0.4028 0.0548 0.157 Uiso 1 1 calc R
H14C H 0.8877 0.4869 0.0469 0.157 Uiso 1 1 calc R
C15 C 0.5756(11) 0.5940(8) 0.0643(4) 0.086(4) Uani 1 1 d .
H15A H 0.4871 0.6035 0.0730 0.129 Uiso 1 1 calc R
H15B H 0.5744 0.5566 0.0426 0.129 Uiso 1 1 calc R
H15C H 0.6144 0.6460 0.0566 0.129 Uiso 1 1 calc R
C16 C 0.5623(12) 0.6454(7) 0.1517(4) 0.088(4) Uani 1 1 d .
H16A H 0.6086 0.6973 0.1493 0.132 Uiso 1 1 calc R
H16B H 0.5436 0.6348 0.1784 0.132 Uiso 1 1 calc R
H16C H 0.4813 0.6482 0.1374 0.132 Uiso 1 1 calc R
C17 C 0.7835(15) 0.5469(8) 0.1967(4) 0.115(6) Uani 1 1 d .
H17A H 0.8268 0.5998 0.1991 0.173 Uiso 1 1 calc R
H17B H 0.8423 0.5034 0.2049 0.173 Uiso 1 1 calc R
H17C H 0.7062 0.5464 0.2127 0.173 Uiso 1 1 calc R
B3 B 0.4843(10) 0.2987(7) 0.0467(3) 0.041(2) Uani 1 1 d .
H3 H 0.5483 0.3478 0.0350 0.049 Uiso 1 1 calc R
B4 B 0.3128(9) 0.2985(6) 0.0393(3) 0.040(2) Uani 1 1 d .
H4 H 0.2645 0.3479 0.0224 0.048 Uiso 1 1 calc R
B5 B 0.2358(9) 0.2552(6) 0.0805(3) 0.039(2) Uani 1 1 d .
H5 H 0.1383 0.2768 0.0901 0.047 Uiso 1 1 calc R
B6 B 0.3582(9) 0.2262(6) 0.1142(3) 0.033(2) Uani 1 1 d .
H6 H 0.3410 0.2285 0.1455 0.040 Uiso 1 1 calc R
B7 B 0.5380(10) 0.1931(6) 0.0511(3) 0.040(2) Uani 1 1 d .
H7 H 0.6372 0.1734 0.0421 0.048 Uiso 1 1 calc R
B8 B 0.4117(11) 0.2207(7) 0.0167(3) 0.051(3) Uani 1 1 d .
H8 H 0.4273 0.2185 -0.0148 0.061 Uiso 1 1 calc R
B9 B 0.2586(10) 0.1933(6) 0.0386(3) 0.047(3) Uani 1 1 d .
H9 H 0.1745 0.1729 0.0209 0.057 Uiso 1 1 calc R
B10 B 0.2891(10) 0.1499(6) 0.0845(3) 0.043(3) Uani 1 1 d .
H10 H 0.2254 0.1011 0.0967 0.052 Uiso 1 1 calc R
B11 B 0.4598(10) 0.1503(6) 0.0920(3) 0.041(2) Uani 1 1 d .
H11 H 0.5096 0.1025 0.1095 0.049 Uiso 1 1 calc R
B12 B 0.3977(10) 0.1288(7) 0.0458(3) 0.047(3) Uani 1 1 d .
H12 H 0.4051 0.0664 0.0327 0.056 Uiso 1 1 calc R

loop_
_atom_site_aniso_label
_atom_site_aniso_U_11
_atom_site_aniso_U_22
_atom_site_aniso_U_33
_atom_site_aniso_U_23
_atom_site_aniso_U_13
_atom_site_aniso_U_12
Ir1 0.03229(19) 0.02947(19) 0.0357(2) -0.00004(13) -0.00119(14) -0.00322(13)
Se1 0.0335(4) 0.0278(4) 0.0400(5) 0.0018(3) -0.0023(4) 0.0031(3)
Se2 0.0274(4) 0.0343(5) 0.0373(5) -0.0032(4) -0.0035(3) 0.0026(3)
Co2 0.0426(7) 0.0367(6) 0.0325(7) 0.0007(5) -0.0040(5) 0.0008(5)
Co1 0.0419(7) 0.0396(7) 0.0384(7) -0.0024(5) 0.0057(5) 0.0048(5)
C1 0.049(6) 0.036(5) 0.048(6) -0.001(4) 0.002(5) 0.001(4)
O1 0.085(5) 0.062(5) 0.048(5) -0.020(4) -0.006(4) 0.003(4)
C4 0.059(7) 0.044(6) 0.053(7) 0.003(5) 0.007(5) 0.008(5)
O4 0.094(6) 0.049(5) 0.093(7) 0.011(4) 0.029(5) -0.002(4)
C5 0.055(6) 0.057(6) 0.038(6) -0.001(4) -0.010(5) 0.001(5)
O5 0.068(5) 0.108(7) 0.077(6) 0.004(5) -0.036(5) 0.010(5)
C3 0.048(6) 0.057(6) 0.042(6) -0.001(5) 0.013(5) 0.007(5)
O3 0.062(5) 0.091(6) 0.079(6) 0.004(5) 0.022(4) -0.021(4)
C2 0.066(7) 0.059(7) 0.058(8) 0.001(5) 0.007(6) 0.014(6)
O2 0.156(9) 0.073(6) 0.124(9) -0.013(6) 0.056(7) 0.049(6)
C6 0.031(4) 0.028(4) 0.034(5) 0.000(3) 0.000(3) 0.001(3)
C7 0.023(4) 0.029(4) 0.035(5) -0.003(3) -0.003(3) 0.000(3)
C8 0.036(5) 0.034(5) 0.086(9) 0.019(5) -0.009(5) -0.008(4)
C9 0.048(6) 0.038(5) 0.050(6) -0.006(4) 0.017(5) -0.021(4)
C10 0.032(5) 0.045(6) 0.070(8) 0.011(5) -0.003(5) -0.007(4)
C11 0.051(6) 0.035(5) 0.053(7) 0.003(4) 0.006(5) -0.005(4)
C12 0.071(7) 0.047(6) 0.068(8) -0.003(5) -0.011(6) -0.041(6)
C13 0.038(6) 0.064(9) 0.24(2) 0.060(10) -0.002(9) 0.007(5)
C14 0.112(11) 0.098(10) 0.105(12) -0.038(8) 0.069(9) -0.051(8)
C15 0.071(8) 0.100(9) 0.087(10) 0.058(8) -0.019(7) -0.017(7)
C16 0.078(8) 0.053(7) 0.133(13) -0.022(7) 0.033(8) -0.012(6)
C17 0.151(14) 0.116(11) 0.079(10) 0.013(8) -0.050(9) -0.091(10)
B3 0.043(6) 0.050(6) 0.029(6) 0.003(5) -0.001(4) 0.000(5)
B4 0.038(5) 0.044(6) 0.038(6) 0.003(5) -0.012(4) -0.002(5)
B5 0.028(5) 0.039(6) 0.050(7) 0.003(5) 0.000(4) -0.007(4)
B6 0.030(5) 0.032(5) 0.037(6) 0.007(4) 0.008(4) -0.004(4)
B7 0.047(6) 0.039(6) 0.033(6) -0.008(4) 0.000(5) 0.008(5)
B8 0.067(8) 0.051(7) 0.036(7) -0.004(5) -0.008(5) -0.005(6)
B9 0.044(6) 0.045(6) 0.053(7) -0.003(5) -0.013(5) -0.005(5)
B10 0.047(6) 0.024(5) 0.059(8) 0.000(5) -0.015(5) -0.018(4)
B11 0.048(6) 0.025(5) 0.050(7) -0.001(4) 0.004(5) 0.009(4)
B12 0.049(6) 0.047(6) 0.045(7) -0.016(5) -0.013(5) 0.004(5)

loop_
_atom_type_symbol
_atom_type_description
_atom_type_scat_dispersion_real
_atom_type_scat_dispersion_imag
_atom_type_scat_source
C C 0.0033 0.0016 'International Tables Vol C Tables 4.2.6.8 and 6.1.1.4'
H H 0.0000 0.0000 'International Tables Vol C Tables 4.2.6.8 and 6.1.1.4'
B B 0.0013 0.0007 'International Tables Vol C Tables 4.2.6.8 and 6.1.1.4'
O O 0.0106 0.0060 'International Tables Vol C Tables 4.2.6.8 and 6.1.1.4'
Co Co 0.3494 0.9721 'International Tables Vol C Tables 4.2.6.8 and 6.1.1.4'
Se Se -0.0929 2.2259 'International Tables Vol C Tables 4.2.6.8 and 6.1.1.4'
Ir Ir -1.4442 7.9887 'International Tables Vol C Tables 4.2.6.8 and 6.1.1.4'

loop_
_geom_angle_atom_site_label_1
_geom_angle_atom_site_label_2
_geom_angle_atom_site_label_3
_geom_angle
C9 Ir1 C8 38.0(4)
C9 Ir1 C11 62.5(3)
C8 Ir1 C11 62.3(3)
C9 Ir1 C10 37.5(3)
C8 Ir1 C10 62.5(3)
C11 Ir1 C10 36.7(3)
C9 Ir1 C12 62.8(4)
C8 Ir1 C12 37.5(4)
C11 Ir1 C12 36.8(4)
C10 Ir1 C12 61.6(4)
C9 Ir1 Se2 101.7(2)
C8 Ir1 Se2 96.4(2)
C11 Ir1 Se2 158.7(3)
C10 Ir1 Se2 135.8(3)
C12 Ir1 Se2 124.7(3)
C9 Ir1 Se1 119.4(3)
C8 Ir1 Se1 157.2(3)
C11 Ir1 Se1 108.2(3)
C10 Ir1 Se1 97.1(2)
C12 Ir1 Se1 143.1(3)
Se2 Ir1 Se1 91.84(3)
C9 Ir1 Co2 140.5(3)
C8 Ir1 Co2 106.7(3)
C11 Ir1 Co2 126.2(3)
C10 Ir1 Co2 161.9(3)
C12 Ir1 Co2 100.7(3)
Se2 Ir1 Co2 56.33(4)
Se1 Ir1 Co2 95.60(3)
C9 Ir1 Co1 161.4(2)
C8 Ir1 Co1 144.0(3)
C11 Ir1 Co1 101.1(3)
C10 Ir1 Co1 124.0(2)
C12 Ir1 Co1 109.9(3)
Se2 Ir1 Co1 96.32(3)
Se1 Ir1 Co1 55.05(4)
Co2 Ir1 Co1 55.37(4)
C6 Se1 Co1 112.7(2)
C6 Se1 Ir1 104.7(2)
Co1 Se1 Ir1 67.26(4)
C7 Se2 Co2 113.3(2)
C7 Se2 Ir1 104.8(2)
Co2 Se2 Ir1 66.01(4)
C4 Co2 C5 96.1(4)
C4 Co2 C1 99.1(4)
C5 Co2 C1 100.3(4)
C4 Co2 Se2 111.0(3)
C5 Co2 Se2 95.7(3)
C1 Co2 Se2 144.1(3)
C4 Co2 Co1 102.9(3)
C5 Co2 Co1 146.2(3)
C1 Co2 Co1 49.6(3)
Se2 Co2 Co1 102.93(6)
C4 Co2 Ir1 155.2(3)
C5 Co2 Ir1 106.5(3)
C1 Co2 Ir1 86.9(3)
Se2 Co2 Ir1 57.66(4)
Co1 Co2 Ir1 62.95(4)
C3 Co1 C2 96.8(4)
C3 Co1 C1 103.6(4)
C2 Co1 C1 98.0(4)
C3 Co1 Se1 105.1(3)
C2 Co1 Se1 100.6(3)
C1 Co1 Se1 143.4(3)
C3 Co1 Co2 101.1(3)
C2 Co1 Co2 145.9(4)
C1 Co1 Co2 49.7(3)
Se1 Co1 Co2 102.31(5)
C3 Co1 Ir1 147.6(3)
C2 Co1 Ir1 112.5(3)
C1 Co1 Ir1 86.1(3)
Se1 Co1 Ir1 57.69(3)
Co2 Co1 Ir1 61.69(4)
O1 C1 Co1 140.3(8)
O1 C1 Co2 139.1(8)
Co1 C1 Co2 80.7(4)
O4 C4 Co2 177.7(9)
O5 C5 Co2 179.2(10)
O3 C3 Co1 179.0(9)
O2 C2 Co1 175.2(10)
C7 C6 B4 111.6(6)
C7 C6 B3 62.1(5)
B4 C6 B3 62.5(6)
C7 C6 B5 111.5(6)
B4 C6 B5 62.7(5)
B3 C6 B5 114.8(7)
C7 C6 B6 62.2(5)
B4 C6 B6 114.0(6)
B3 C6 B6 115.5(6)
B5 C6 B6 61.8(5)
C7 C6 Se1 117.8(5)
B4 C6 Se1 118.6(5)
B3 C6 Se1 113.0(5)
B5 C6 Se1 122.7(5)
B6 C6 Se1 120.0(6)
C6 C7 B11 111.1(6)
C6 C7 B7 111.6(6)
B11 C7 B7 62.5(6)
C6 C7 B3 61.1(5)
B11 C7 B3 114.2(7)
B7 C7 B3 63.0(6)
C6 C7 B6 62.1(5)
B11 C7 B6 62.1(5)
B7 C7 B6 114.4(6)
B3 C7 B6 114.6(6)
C6 C7 Se2 118.6(5)
B11 C7 Se2 121.2(6)
B7 C7 Se2 119.4(5)
B3 C7 Se2 116.0(5)
B6 C7 Se2 117.8(5)
C12 C8 C9 107.8(8)
C12 C8 C13 127.7(11)
C9 C8 C13 124.2(11)
C12 C8 Ir1 72.7(5)
C9 C8 Ir1 70.8(5)
C13 C8 Ir1 127.1(7)
C10 C9 C8 107.2(8)
C10 C9 C14 125.4(11)
C8 C9 C14 127.0(10)
C10 C9 Ir1 72.7(5)
C8 C9 Ir1 71.1(5)
C14 C9 Ir1 127.5(6)
C11 C10 C9 108.0(8)
C11 C10 C15 126.9(10)
C9 C10 C15 125.1(11)
C11 C10 Ir1 70.7(5)
C9 C10 Ir1 69.8(5)
C15 C10 Ir1 126.5(7)
C10 C11 C12 109.6(9)
C10 C11 C16 123.6(10)
C12 C11 C16 125.7(11)
C10 C11 Ir1 72.6(5)
C12 C11 Ir1 72.8(5)
C16 C11 Ir1 130.7(7)
C11 C12 C8 107.3(10)
C11 C12 C17 126.2(12)
C8 C12 C17 126.1(12)
C11 C12 Ir1 70.5(5)
C8 C12 Ir1 69.7(5)
C17 C12 Ir1 130.8(8)
C6 B3 C7 56.8(5)
C6 B3 B4 58.6(5)
C7 B3 B4 104.3(7)
C6 B3 B8 105.4(7)
C7 B3 B8 105.2(7)
B4 B3 B8 60.4(6)
C6 B3 B7 104.4(7)
C7 B3 B7 58.3(5)
B4 B3 B7 108.3(7)
B8 B3 B7 60.7(6)
C6 B4 B3 58.9(5)
C6 B4 B5 59.0(5)
B3 B4 B5 108.7(7)
C6 B4 B9 104.6(7)
B3 B4 B9 108.0(7)
B5 B4 B9 60.1(6)
C6 B4 B8 105.7(7)
B3 B4 B8 60.5(6)
B5 B4 B8 109.1(7)
B9 B4 B8 60.1(6)
C6 B5 B4 58.4(5)
C6 B5 B6 60.0(5)
B4 B5 B6 108.9(7)
C6 B5 B9 104.3(7)
B4 B5 B9 60.2(6)
B6 B5 B9 107.5(7)
C6 B5 B10 104.1(6)
B4 B5 B10 107.6(7)
B6 B5 B10 58.9(5)
B9 B5 B10 59.5(6)
C6 B6 C7 55.7(4)
C6 B6 B10 104.2(7)
C7 B6 B10 103.8(7)
C6 B6 B5 58.2(5)
C7 B6 B5 103.4(6)
B10 B6 B5 60.9(6)
C6 B6 B11 102.6(6)
C7 B6 B11 57.7(5)
B10 B6 B11 59.8(6)
B5 B6 B11 107.8(7)
C7 B7 B11 58.5(5)
C7 B7 B12 104.2(7)
B11 B7 B12 59.6(6)
C7 B7 B3 58.7(5)
B11 B7 B3 107.4(7)
B12 B7 B3 107.4(7)
C7 B7 B8 104.7(7)
B11 B7 B8 107.8(8)
B12 B7 B8 60.1(6)
B3 B7 B8 59.6(6)
B9 B8 B4 59.7(6)
B9 B8 B3 106.5(8)
B4 B8 B3 59.1(6)
B9 B8 B12 59.3(6)
B4 B8 B12 106.6(8)
B3 B8 B12 106.4(8)
B9 B8 B7 106.1(8)
B4 B8 B7 106.4(7)
B3 B8 B7 59.7(6)
B12 B8 B7 58.9(6)
B10 B9 B12 60.1(6)
B10 B9 B5 60.5(6)
B12 B9 B5 108.5(7)
B10 B9 B4 107.9(7)
B12 B9 B4 107.9(7)
B5 B9 B4 59.7(6)
B10 B9 B8 109.1(7)
B12 B9 B8 60.6(6)
B5 B9 B8 108.9(7)
B4 B9 B8 60.2(6)
B6 B10 B11 60.8(5)
B6 B10 B9 108.9(7)
B11 B10 B9 107.8(8)
B6 B10 B12 109.2(7)
B11 B10 B12 59.8(6)
B9 B10 B12 60.1(6)
B6 B10 B5 60.2(5)
B11 B10 B5 108.0(6)
B9 B10 B5 60.0(6)
B12 B10 B5 108.2(7)
C7 B11 B10 105.3(6)
C7 B11 B12 105.3(7)
B10 B11 B12 60.6(6)
C7 B11 B7 59.1(5)
B10 B11 B7 109.1(8)
B12 B11 B7 60.4(6)
C7 B11 B6 60.2(5)
B10 B11 B6 59.4(5)
B12 B11 B6 108.7(7)
B7 B11 B6 110.0(7)
B11 B12 B7 60.0(6)
B11 B12 B10 59.6(6)
B7 B12 B10 108.1(7)
B11 B12 B9 107.5(7)
B7 B12 B9 108.4(8)
B10 B12 B9 59.8(6)
B11 B12 B8 108.8(7)
B7 B12 B8 61.0(6)
B10 B12 B8 108.5(7)
B9 B12 B8 60.1(6)

loop_
_geom_bond_atom_site_label_1
_geom_bond_atom_site_label_2
_geom_bond_distance
Ir1 C9 2.196(8)
Ir1 C8 2.200(8)
Ir1 C11 2.210(9)
Ir1 C10 2.233(9)
Ir1 C12 2.239(9)
Ir1 Se2 2.4189(11)
Ir1 Se1 2.4246(10)
Ir1 Co2 2.6156(13)
Ir1 Co1 2.6460(13)
Se1 C6 1.973(8)
Se1 Co1 2.3515(17)
Se2 C7 1.953(7)
Se2 Co2 2.3827(15)
Co2 C4 1.781(10)
Co2 C5 1.795(10)
Co2 C1 1.890(9)
Co2 Co1 2.4445(16)
Co1 C3 1.786(10)
Co1 C2 1.805(11)
Co1 C1 1.887(10)
C1 O1 1.183(10)
C4 O4 1.134(11)
C5 O5 1.115(10)
C3 O3 1.124(11)
C2 O2 1.127(11)
C6 C7 1.623(10)
C6 B4 1.693(12)
C6 B3 1.699(12)
C6 B5 1.704(11)
C6 B6 1.736(11)
C7 B11 1.694(12)
C7 B7 1.706(12)
C7 B3 1.714(13)
C7 B6 1.738(11)
C8 C12 1.429(14)
C8 C9 1.433(13)
C8 C13 1.499(13)
C9 C10 1.424(12)
C9 C14 1.517(14)
C10 C11 1.399(14)
C10 C15 1.499(13)
C11 C12 1.404(14)
C11 C16 1.512(14)
C12 C17 1.478(16)
B3 B4 1.760(14)
B3 B8 1.787(14)
B3 B7 1.787(14)
B4 B5 1.767(14)
B4 B9 1.776(14)
B4 B8 1.784(15)
B5 B6 1.768(13)
B5 B9 1.773(15)
B5 B10 1.781(14)
B6 B10 1.745(13)
B6 B11 1.771(13)
B7 B11 1.763(14)
B7 B12 1.768(14)
B7 B8 1.806(14)
B8 B9 1.784(15)
B8 B12 1.792(16)
B9 B10 1.764(15)
B9 B12 1.769(14)
B10 B11 1.753(14)
B10 B12 1.769(16)
B11 B12 1.755(15)
